data_7247497
loop_
_publ_author_name
'Pradhan, Asit Kumar'
'Ray, Manaswini'
'Parthasarathy, Venkatakrishnan'
'Mishra, Ashok Kumar'

_publ_section_title
;
 Effects of donor and acceptor substituents on the photophysics of
 4-ethynyl-2,1,3-benzothiadiazole derivatives.
;
_journal_issue 42
_journal_name_full 'Physical chemistry chemical physics : PCCP'
_journal_page_first 29327
_journal_page_last 29340
_journal_paper_doi 10.1039/d3cp03318j
_journal_volume 25
_journal_year 2023
_chemical_formula_sum 'C18 H16 N2 S'
_chemical_formula_weight 292.39
_space_group_crystal_system monoclinic
_space_group_IT_number 14
_space_group_name_Hall '-P 2ybc'
_space_group_name_H-M_alt 'P 1 21/c 1'
_atom_sites_solution_hydrogens geom
_audit_creation_method SHELXL-2014/7
_audit_update_record
;
2023-05-03 deposited with the CCDC.	2023-10-12 downloaded from the CCDC.
;
_cell_angle_alpha 90
_cell_angle_beta 92.057(11)
_cell_angle_gamma 90
_cell_formula_units_Z 4
_cell_length_a 18.867(5)
_cell_length_b 10.278(3)
_cell_length_c 8.239(2)
_cell_measurement_reflns_used 1906
_cell_measurement_temperature 296(2)
_cell_measurement_theta_max 22.47
_cell_measurement_theta_min 2.93
_cell_volume 1596.6(7)
_computing_cell_refinement 'Bruker SAINT'
_computing_data_collection 'Bruker APEX2'
_computing_data_reduction 'Bruker SAINT'
_computing_molecular_graphics 'Bruker SHELXTL'
_computing_publication_material 'Bruker SHELXTL'
_computing_structure_refinement 'SHELXL-2014/7 (Sheldrick, 2014)'
_computing_structure_solution 'SHELXS-97 (Sheldrick 2008)'
_diffrn_ambient_temperature 296(2)
_diffrn_measured_fraction_theta_full 0.986
_diffrn_measured_fraction_theta_max 0.986
_diffrn_measurement_device_type 'Bruker APEX-II CCD'
_diffrn_measurement_method '\f and \w scans'
_diffrn_radiation_type MoK\a
_diffrn_radiation_wavelength 0.71073
_diffrn_reflns_av_unetI/netI 0.0933
_diffrn_reflns_Laue_measured_fraction_full 0.986
_diffrn_reflns_Laue_measured_fraction_max 0.986
_diffrn_reflns_limit_h_max 21
_diffrn_reflns_limit_h_min -21
_diffrn_reflns_limit_k_max 11
_diffrn_reflns_limit_k_min -11
_diffrn_reflns_limit_l_max 8
_diffrn_reflns_limit_l_min -9
_diffrn_reflns_number 10898
_diffrn_reflns_point_group_measured_fraction_full 0.986
_diffrn_reflns_point_group_measured_fraction_max 0.986
_diffrn_reflns_theta_full 24.421
_diffrn_reflns_theta_max 24.421
_diffrn_reflns_theta_min 2.160
_exptl_absorpt_coefficient_mu 0.197
_exptl_absorpt_correction_T_max 0.981
_exptl_absorpt_correction_T_min 0.971
_exptl_absorpt_correction_type multi-scan
_exptl_absorpt_process_details 'SADABS V2014/5(Bruker AXS.Inc)'
_exptl_crystal_colour yellow
_exptl_crystal_density_diffrn 1.216
_exptl_crystal_description Rectangular
_exptl_crystal_F_000 616
_exptl_crystal_recrystallization_method 'Re-crystallisation from solvent: dichloromethane'
_exptl_crystal_size_max 0.150
_exptl_crystal_size_mid 0.120
_exptl_crystal_size_min 0.100
_refine_diff_density_max 0.449
_refine_diff_density_min -0.498
_refine_diff_density_rms 0.091
_refine_ls_extinction_method none
_refine_ls_goodness_of_fit_ref 1.162
_refine_ls_hydrogen_treatment constr
_refine_ls_matrix_type full
_refine_ls_number_parameters 226
_refine_ls_number_reflns 10898
_refine_ls_number_restraints 0
_refine_ls_restrained_S_all 1.162
_refine_ls_R_factor_all 0.1407
_refine_ls_R_factor_gt 0.1005
_refine_ls_shift/su_max 0.000
_refine_ls_shift/su_mean 0.000
_refine_ls_structure_factor_coef Fsqd
_refine_ls_weighting_details 'w=1/[\s^2^(Fo^2^)+(0.0136P)^2^+6.4492P] where P=(Fo^2^+2Fc^2^)/3'
_refine_ls_weighting_scheme calc
_refine_ls_wR_factor_gt 0.2729
_refine_ls_wR_factor_ref 0.2919
_reflns_Friedel_coverage 0.000
_reflns_number_gt 6784
_reflns_number_total 10898
_reflns_threshold_expression 'I > 2\s(I)'
_cod_data_source_file d3cp03318j2.cif
_cod_data_source_block 511
_cod_depositor_comments 'Adding full bibliography for 7247496--7247497.cif.'
_cod_original_sg_symbol_H-M 'P 21/c'
_cod_database_code 7247497
_shelx_shelxl_version_number 2014/7
_shelx_space_group_comment
; 
The symmetry employed for this shelxl refinement is uniquely defined 
by the following loop, which should always be used as a source of 
symmetry information in preference to the above space-group names. 
They are only intended as comments. 
;
_shelx_estimated_absorpt_t_min 0.971
_shelx_estimated_absorpt_t_max 0.981

loop_
_space_group_symop_operation_xyz
'x, y, z'
'-x, y+1/2, -z+1/2'
'-x, -y, -z'
'x, -y-1/2, z-1/2'

loop_
_atom_site_label
_atom_site_type_symbol
_atom_site_fract_x
_atom_site_fract_y
_atom_site_fract_z
_atom_site_U_iso_or_equiv
_atom_site_adp_type
_atom_site_occupancy
_atom_site_site_symmetry_order
_atom_site_calc_flag
_atom_site_refinement_flags_posn
_atom_site_refinement_flags_adp
_atom_site_refinement_flags_occupancy
_atom_site_disorder_assembly
_atom_site_disorder_group
C1 C 0.4322(5) 0.1362(8) 0.4840(13) 0.065(3) Uani 1 1 d . . . . .
H1 H 0.4410 0.1952 0.5679 0.078 Uiso 1 1 calc R U . . .
C2 C 0.4776(5) 0.1356(10) 0.3514(16) 0.077(3) Uani 1 1 d . . . . .
H2 H 0.5155 0.1933 0.3520 0.092 Uiso 1 1 calc R U . . .
C3 C 0.4679(5) 0.0550(10) 0.2247(14) 0.073(3) Uani 1 1 d . . . . .
H3 H 0.4981 0.0567 0.1379 0.088 Uiso 1 1 calc R U . . .
C4 C 0.4099(4) -0.0333(8) 0.2275(12) 0.051(2) Uani 1 1 d . . . . .
C5 C 0.3655(4) -0.0341(7) 0.3614(11) 0.045(2) Uani 1 1 d . . . . .
C6 C 0.3751(4) 0.0523(7) 0.4941(11) 0.048(2) Uani 1 1 d . . . . .
C7 C 0.3315(5) 0.0497(8) 0.6303(12) 0.055(2) Uani 1 1 d . . . . .
C8 C 0.2946(5) 0.0472(8) 0.7444(13) 0.057(2) Uani 1 1 d . . . . .
C9 C 0.2486(4) 0.0440(8) 0.8799(12) 0.053(2) Uani 1 1 d . . . . .
C10 C 0.1901(5) -0.0387(9) 0.8776(12) 0.064(3) Uani 1 1 d . . . . .
H10 H 0.1806 -0.0907 0.7870 0.077 Uiso 1 1 calc R U . . .
C11 C 0.1461(5) -0.0447(9) 1.0062(12) 0.066(3) Uani 1 1 d . . . . .
H11 H 0.1081 -0.1025 1.0023 0.079 Uiso 1 1 calc R U . . .
C12 C 0.1570(4) 0.0339(8) 1.1430(11) 0.054(2) Uani 1 1 d . . . . .
C13 C 0.2147(4) 0.1161(8) 1.1435(12) 0.057(2) Uani 1 1 d . . . . .
H13 H 0.2235 0.1702 1.2324 0.068 Uiso 1 1 calc R U . . .
C14 C 0.2603(4) 0.1202(8) 1.0137(12) 0.059(2) Uani 1 1 d . . . . .
H14 H 0.2992 0.1758 1.0186 0.071 Uiso 1 1 calc R U . . .
C15 C 0.1067(4) 0.0288(10) 1.2842(13) 0.063(3) Uani 1 1 d . . . . .
C16 C 0.0312(9) 0.054(3) 1.228(3) 0.102(11) Uani 0.60(3) 1 d . . P A 1
H16A H 0.0285 0.1358 1.1715 0.153 Uiso 0.60(3) 1 calc R U P A 1
H16B H 0.0017 0.0577 1.3208 0.153 Uiso 0.60(3) 1 calc R U P A 1
H16C H 0.0151 -0.0143 1.1570 0.153 Uiso 0.60(3) 1 calc R U P A 1
C17 C 0.1133(13) -0.1110(19) 1.359(3) 0.095(10) Uani 0.60(3) 1 d . . P A 1
H17A H 0.1030 -0.1747 1.2767 0.142 Uiso 0.60(3) 1 calc R U P A 1
H17B H 0.0803 -0.1199 1.4447 0.142 Uiso 0.60(3) 1 calc R U P A 1
H17C H 0.1607 -0.1239 1.4029 0.142 Uiso 0.60(3) 1 calc R U P A 1
C18 C 0.1265(13) 0.123(3) 1.424(3) 0.101(10) Uani 0.60(3) 1 d . . P A 1
H18A H 0.1749 0.1081 1.4593 0.151 Uiso 0.60(3) 1 calc R U P A 1
H18B H 0.0959 0.1074 1.5126 0.151 Uiso 0.60(3) 1 calc R U P A 1
H18C H 0.1210 0.2106 1.3869 0.151 Uiso 0.60(3) 1 calc R U P A 1
C17A C 0.066(2) 0.162(4) 1.278(5) 0.118(19) Uani 0.40(3) 1 d . . P A 2
H17D H 0.0994 0.2324 1.2718 0.177 Uiso 0.40(3) 1 calc R U P A 2
H17E H 0.0393 0.1720 1.3746 0.177 Uiso 0.40(3) 1 calc R U P A 2
H17F H 0.0342 0.1643 1.1845 0.177 Uiso 0.40(3) 1 calc R U P A 2
C16A C 0.1447(15) 0.016(5) 1.441(4) 0.099(15) Uani 0.40(3) 1 d . . P A 2
H16D H 0.1702 -0.0648 1.4447 0.148 Uiso 0.40(3) 1 calc R U P A 2
H16E H 0.1113 0.0176 1.5266 0.148 Uiso 0.40(3) 1 calc R U P A 2
H16F H 0.1774 0.0870 1.4556 0.148 Uiso 0.40(3) 1 calc R U P A 2
C18A C 0.051(2) -0.077(4) 1.264(5) 0.12(2) Uani 0.40(3) 1 d . . P A 2
H18D H 0.0128 -0.0467 1.1944 0.187 Uiso 0.40(3) 1 calc R U P A 2
H18E H 0.0336 -0.0997 1.3681 0.187 Uiso 0.40(3) 1 calc R U P A 2
H18F H 0.0722 -0.1527 1.2161 0.187 Uiso 0.40(3) 1 calc R U P A 2
N1 N 0.3924(4) -0.1198(8) 0.1125(10) 0.071(2) Uani 1 1 d . . . . .
N2 N 0.3141(3) -0.1248(6) 0.3478(9) 0.0541(19) Uani 1 1 d . . . . .
S1 S 0.32322(14) -0.1948(2) 0.1766(4) 0.0755(10) Uani 1 1 d . . . . .

loop_
_atom_site_aniso_label
_atom_site_aniso_U_11
_atom_site_aniso_U_22
_atom_site_aniso_U_33
_atom_site_aniso_U_23
_atom_site_aniso_U_13
_atom_site_aniso_U_12
C1 0.076(6) 0.059(5) 0.060(7) -0.004(5) 0.004(6) -0.010(5)
C2 0.068(6) 0.072(6) 0.090(10) 0.015(7) 0.009(7) -0.010(5)
C3 0.060(6) 0.076(6) 0.085(9) 0.024(7) 0.028(6) 0.008(5)
C4 0.054(5) 0.050(5) 0.051(7) 0.005(5) 0.013(5) 0.017(4)
C5 0.052(5) 0.040(4) 0.042(6) 0.004(4) -0.003(4) 0.006(4)
C6 0.051(5) 0.045(4) 0.048(6) 0.004(5) 0.005(4) 0.003(4)
C7 0.066(6) 0.049(5) 0.049(7) 0.003(5) 0.007(5) 0.008(4)
C8 0.072(6) 0.050(5) 0.049(7) 0.000(5) 0.003(6) 0.005(4)
C9 0.071(6) 0.047(5) 0.042(6) 0.001(5) 0.009(5) 0.004(4)
C10 0.070(6) 0.076(6) 0.046(7) -0.017(6) 0.006(5) -0.006(5)
C11 0.063(6) 0.076(6) 0.058(7) -0.006(6) 0.007(5) -0.011(5)
C12 0.062(5) 0.057(5) 0.044(6) -0.008(5) 0.002(5) 0.002(4)
C13 0.063(5) 0.055(5) 0.053(7) -0.010(5) 0.007(5) -0.003(4)
C14 0.063(5) 0.053(5) 0.061(7) -0.008(5) 0.013(5) -0.003(4)
C15 0.050(5) 0.086(7) 0.054(7) -0.003(6) 0.009(5) -0.003(5)
C16 0.048(10) 0.16(3) 0.096(18) 0.009(19) 0.019(10) 0.022(15)
C17 0.099(18) 0.100(15) 0.088(19) 0.019(14) 0.056(16) -0.005(13)
C18 0.111(19) 0.13(2) 0.063(17) -0.036(18) 0.030(15) -0.017(18)
C17A 0.11(3) 0.12(3) 0.12(4) 0.02(3) 0.08(3) 0.03(2)
C16A 0.057(16) 0.16(5) 0.08(3) 0.01(3) 0.026(16) 0.00(2)
C18A 0.13(4) 0.17(4) 0.08(3) -0.03(3) 0.06(3) -0.07(4)
N1 0.080(5) 0.077(5) 0.058(6) -0.004(5) 0.016(4) 0.023(4)
N2 0.044(4) 0.056(4) 0.063(5) -0.006(4) 0.009(4) -0.004(3)
S1 0.0894(18) 0.0628(15) 0.074(2) -0.0169(16) -0.0026(15) 0.0060(13)

loop_
_atom_type_symbol
_atom_type_description
_atom_type_scat_dispersion_real
_atom_type_scat_dispersion_imag
_atom_type_scat_source
C C 0.0033 0.0016 'International Tables Vol C Tables 4.2.6.8 and 6.1.1.4'
H H 0.0000 0.0000 'International Tables Vol C Tables 4.2.6.8 and 6.1.1.4'
N N 0.0061 0.0033 'International Tables Vol C Tables 4.2.6.8 and 6.1.1.4'
S S 0.1246 0.1234 'International Tables Vol C Tables 4.2.6.8 and 6.1.1.4'

loop_
_geom_angle_atom_site_label_1
_geom_angle_atom_site_label_2
_geom_angle_atom_site_label_3
_geom_angle
_geom_angle_site_symmetry_1
_geom_angle_site_symmetry_3
_geom_angle_publ_flag
C6 C1 C2 122.6(9) . . ?
C6 C1 H1 118.7 . . ?
C2 C1 H1 118.7 . . ?
C3 C2 C1 122.5(9) . . ?
C3 C2 H2 118.8 . . ?
C1 C2 H2 118.8 . . ?
C2 C3 C4 117.7(10) . . ?
C2 C3 H3 121.2 . . ?
C4 C3 H3 121.2 . . ?
N1 C4 C5 114.4(8) . . ?
N1 C4 C3 125.8(10) . . ?
C5 C4 C3 119.7(9) . . ?
N2 C5 C4 112.7(8) . . ?
N2 C5 C6 124.8(8) . . ?
C4 C5 C6 122.5(8) . . ?
C1 C6 C5 115.0(9) . . ?
C1 C6 C7 122.3(9) . . ?
C5 C6 C7 122.6(7) . . ?
C8 C7 C6 179.6(11) . . ?
C7 C8 C9 178.8(10) . . ?
C14 C9 C10 117.8(9) . . ?
C14 C9 C8 122.0(8) . . ?
C10 C9 C8 120.2(9) . . ?
C11 C10 C9 121.3(9) . . ?
C11 C10 H10 119.4 . . ?
C9 C10 H10 119.4 . . ?
C10 C11 C12 121.5(9) . . ?
C10 C11 H11 119.3 . . ?
C12 C11 H11 119.3 . . ?
C13 C12 C11 116.8(9) . . ?
C13 C12 C15 122.0(8) . . ?
C11 C12 C15 121.2(8) . . ?
C12 C13 C14 121.6(9) . . ?
C12 C13 H13 119.2 . . ?
C14 C13 H13 119.2 . . ?
C9 C14 C13 121.0(8) . . ?
C9 C14 H14 119.5 . . ?
C13 C14 H14 119.5 . . ?
C16A C15 C18A 110(2) . . ?
C16A C15 C12 112.3(13) . . ?
C16 C15 C12 111.6(11) . . ?
C18A C15 C12 112.6(15) . . ?
C16 C15 C18 108.8(16) . . ?
C12 C15 C18 114.1(11) . . ?
C16 C15 C17 109.9(15) . . ?
C12 C15 C17 106.8(10) . . ?
C18 C15 C17 105.4(15) . . ?
C16A C15 C17A 109(2) . . ?
C18A C15 C17A 107(2) . . ?
C12 C15 C17A 105.2(14) . . ?
C15 C16 H16A 109.5 . . ?
C15 C16 H16B 109.5 . . ?
H16A C16 H16B 109.5 . . ?
C15 C16 H16C 109.5 . . ?
H16A C16 H16C 109.5 . . ?
H16B C16 H16C 109.5 . . ?
C15 C17 H17A 109.5 . . ?
C15 C17 H17B 109.5 . . ?
H17A C17 H17B 109.5 . . ?
C15 C17 H17C 109.5 . . ?
H17A C17 H17C 109.5 . . ?
H17B C17 H17C 109.5 . . ?
C15 C18 H18A 109.5 . . ?
C15 C18 H18B 109.5 . . ?
H18A C18 H18B 109.5 . . ?
C15 C18 H18C 109.5 . . ?
H18A C18 H18C 109.5 . . ?
H18B C18 H18C 109.5 . . ?
C15 C17A H17D 109.5 . . ?
C15 C17A H17E 109.5 . . ?
H17D C17A H17E 109.5 . . ?
C15 C17A H17F 109.5 . . ?
H17D C17A H17F 109.5 . . ?
H17E C17A H17F 109.5 . . ?
C15 C16A H16D 109.5 . . ?
C15 C16A H16E 109.5 . . ?
H16D C16A H16E 109.5 . . ?
C15 C16A H16F 109.5 . . ?
H16D C16A H16F 109.5 . . ?
H16E C16A H16F 109.5 . . ?
C15 C18A H18D 109.5 . . ?
C15 C18A H18E 109.5 . . ?
H18D C18A H18E 109.5 . . ?
C15 C18A H18F 109.5 . . ?
H18D C18A H18F 109.5 . . ?
H18E C18A H18F 109.5 . . ?
C4 N1 S1 105.5(7) . . ?
C5 N2 S1 106.5(6) . . ?
N2 S1 N1 100.8(4) . . ?

loop_
_geom_bond_atom_site_label_1
_geom_bond_atom_site_label_2
_geom_bond_distance
_geom_bond_site_symmetry_2
_geom_bond_publ_flag
C1 C6 1.384(11) . ?
C1 C2 1.412(14) . ?
C1 H1 0.9300 . ?
C2 C3 1.340(14) . ?
C2 H2 0.9300 . ?
C3 C4 1.423(12) . ?
C3 H3 0.9300 . ?
C4 N1 1.332(10) . ?
C4 C5 1.409(12) . ?
C5 N2 1.347(9) . ?
C5 C6 1.415(11) . ?
C6 C7 1.415(13) . ?
C7 C8 1.190(13) . ?
C8 C9 1.438(13) . ?
C9 C14 1.364(12) . ?
C9 C10 1.393(11) . ?
C10 C11 1.370(13) . ?
C10 H10 0.9300 . ?
C11 C12 1.396(12) . ?
C11 H11 0.9300 . ?
C12 C13 1.378(11) . ?
C12 C15 1.528(13) . ?
C13 C14 1.396(13) . ?
C13 H13 0.9300 . ?
C14 H14 0.9300 . ?
C15 C16A 1.46(3) . ?
C15 C16 1.506(18) . ?
C15 C18A 1.52(3) . ?
C15 C18 1.54(2) . ?
C15 C17 1.57(2) . ?
C15 C17A 1.57(3) . ?
C16 H16A 0.9600 . ?
C16 H16B 0.9600 . ?
C16 H16C 0.9600 . ?
C17 H17A 0.9600 . ?
C17 H17B 0.9600 . ?
C17 H17C 0.9600 . ?
C18 H18A 0.9600 . ?
C18 H18B 0.9600 . ?
C18 H18C 0.9600 . ?
C17A H17D 0.9600 . ?
C17A H17E 0.9600 . ?
C17A H17F 0.9600 . ?
C16A H16D 0.9600 . ?
C16A H16E 0.9600 . ?
C16A H16F 0.9600 . ?
C18A H18D 0.9600 . ?
C18A H18E 0.9600 . ?
C18A H18F 0.9600 . ?
N1 S1 1.620(9) . ?
N2 S1 1.598(8) . ?

loop_
_geom_torsion_atom_site_label_1
_geom_torsion_atom_site_label_2
_geom_torsion_atom_site_label_3
_geom_torsion_atom_site_label_4
_geom_torsion
_geom_torsion_site_symmetry_1
_geom_torsion_site_symmetry_2
_geom_torsion_site_symmetry_3
_geom_torsion_site_symmetry_4
_geom_torsion_publ_flag
C6 C1 C2 C3 1.0(15) . . . . ?
C1 C2 C3 C4 -0.7(14) . . . . ?
C2 C3 C4 N1 179.9(8) . . . . ?
C2 C3 C4 C5 -0.5(12) . . . . ?
N1 C4 C5 N2 1.1(9) . . . . ?
C3 C4 C5 N2 -178.6(7) . . . . ?
N1 C4 C5 C6 -178.9(6) . . . . ?
C3 C4 C5 C6 1.4(11) . . . . ?
C2 C1 C6 C5 0.0(12) . . . . ?
C2 C1 C6 C7 177.4(8) . . . . ?
N2 C5 C6 C1 178.9(7) . . . . ?
C4 C5 C6 C1 -1.1(11) . . . . ?
N2 C5 C6 C7 1.5(11) . . . . ?
C4 C5 C6 C7 -178.5(7) . . . . ?
C14 C9 C10 C11 -0.9(13) . . . . ?
C8 C9 C10 C11 179.1(8) . . . . ?
C9 C10 C11 C12 1.6(14) . . . . ?
C10 C11 C12 C13 -1.0(13) . . . . ?
C10 C11 C12 C15 178.5(9) . . . . ?
C11 C12 C13 C14 -0.3(12) . . . . ?
C15 C12 C13 C14 -179.9(8) . . . . ?
C10 C9 C14 C13 -0.4(12) . . . . ?
C8 C9 C14 C13 179.6(8) . . . . ?
C12 C13 C14 C9 1.0(13) . . . . ?
C13 C12 C15 C16A -49(2) . . . . ?
C11 C12 C15 C16A 131(2) . . . . ?
C13 C12 C15 C16 123.8(16) . . . . ?
C11 C12 C15 C16 -55.8(17) . . . . ?
C13 C12 C15 C18A -175(2) . . . . ?
C11 C12 C15 C18A 6(3) . . . . ?
C13 C12 C15 C18 0.0(18) . . . . ?
C11 C12 C15 C18 -179.6(16) . . . . ?
C13 C12 C15 C17 -116.0(14) . . . . ?
C11 C12 C15 C17 64.4(15) . . . . ?
C13 C12 C15 C17A 69(2) . . . . ?
C11 C12 C15 C17A -110(2) . . . . ?
C5 C4 N1 S1 0.1(8) . . . . ?
C3 C4 N1 S1 179.7(7) . . . . ?
C4 C5 N2 S1 -1.7(7) . . . . ?
C6 C5 N2 S1 178.3(6) . . . . ?
C5 N2 S1 N1 1.5(6) . . . . ?
C4 N1 S1 N2 -0.9(6) . . . . ?
